data_1551316
loop_
_publ_author_name
'Jun Harada'
'Takafumi Shimojo'
'Hideaki Oyamaguchi'
'Hiroyuki Hasegawa'
'Yukihiro Takahashi'
'Koichiro Satomi'
'Yasutaka Suzuki'
'Jun Kawamata'
'Tamotsu Inabe'

_publ_section_title
;
 Directionally tunable and mechanically deformable ferroelectric crystals
 from rotating polar globular ionic molecules
;
_journal_name_full 'Nature Chemistry'
_journal_page_first 946
_journal_page_last 952
_journal_paper_doi 10.1038/nchem.2567
_journal_volume 8
_journal_year 2016
_chemical_formula_moiety 'O4 Re, C7 H14 N'
_chemical_formula_sum 'C7 H14 N O4 Re'
_chemical_formula_weight 362.39
_chemical_name_systematic 'quinuclidinium perrhenate'
_space_group_crystal_system orthorhombic
_space_group_IT_number 31
_space_group_name_Hall 'P 2ac -2'
_space_group_name_H-M_alt 'P m n 21'
_atom_sites_solution_hydrogens geom
_atom_sites_solution_primary direct
_cell_angle_alpha 90
_cell_angle_beta 90
_cell_angle_gamma 90
_cell_formula_units_Z 2
_cell_length_a 8.9571(9)
_cell_length_b 5.9973(6)
_cell_length_c 9.1546(9)
_cell_measurement_reflns_used 5967
_cell_measurement_temperature 300(2)
_cell_measurement_theta_max 27.501
_cell_measurement_theta_min 3.182
_cell_volume 491.77(8)
_computing_cell_refinement 'SAINT v8.34A (Bruker, 2013)'
_computing_data_collection 'Bruker APEX2 2014.1-1 (Bruker, 2014)'
_computing_data_reduction 'SAINT v8.34A (Bruker, 2013)'
_computing_molecular_graphics 'Olex2 (Dolomanov et al., 2009)'
_computing_publication_material 'Olex2 (Dolomanov et al., 2009)'
_computing_structure_refinement 'ShelXL (Sheldrick, 2008)'
_computing_structure_solution 'ShelXT (Sheldrick, 2015)'
_diffrn_ambient_temperature 300.15
_diffrn_detector_area_resol_mean 8.3333
_diffrn_measured_fraction_theta_full 1.000
_diffrn_measured_fraction_theta_max 1.000
_diffrn_measurement_device_type 'Bruker APEX-II CCD'
_diffrn_measurement_method '\f and \w scans'
_diffrn_radiation_type MoK\a
_diffrn_radiation_wavelength 0.71073
_diffrn_reflns_av_R_equivalents 0.0333
_diffrn_reflns_av_unetI/netI 0.0235
_diffrn_reflns_Laue_measured_fraction_full 1.000
_diffrn_reflns_Laue_measured_fraction_max 1.000
_diffrn_reflns_limit_h_max 11
_diffrn_reflns_limit_h_min -11
_diffrn_reflns_limit_k_max 7
_diffrn_reflns_limit_k_min -7
_diffrn_reflns_limit_l_max 11
_diffrn_reflns_limit_l_min -11
_diffrn_reflns_number 6770
_diffrn_reflns_point_group_measured_fraction_full 1.000
_diffrn_reflns_point_group_measured_fraction_max 1.000
_diffrn_reflns_theta_full 25.242
_diffrn_reflns_theta_max 27.509
_diffrn_reflns_theta_min 3.182
_diffrn_source 'rotating-anode X-ray tube'
_diffrn_standards_number 0
_exptl_absorpt_coefficient_mu 12.339
_exptl_absorpt_correction_T_max 0.0991
_exptl_absorpt_correction_T_min 0.0435
_exptl_absorpt_correction_type multi-scan
_exptl_absorpt_process_details
'SADABS-2014/4 (Bruker,2014/4) was used for absorption correction. wR2(int) was 0.1109 before and 0.0529 after correction. The Ratio of minimum to maximum transmission is 0.4390. The \l/2 correction factor is Not present.'
_exptl_crystal_colour colourless
_exptl_crystal_colour_primary colourless
_exptl_crystal_density_diffrn 2.447
_exptl_crystal_description block
_exptl_crystal_F_000 340
_exptl_crystal_size_max 0.3
_exptl_crystal_size_mid 0.28
_exptl_crystal_size_min 0.2
_refine_diff_density_max 0.490
_refine_diff_density_min -0.747
_refine_diff_density_rms 0.088
_refine_ls_abs_structure_details
;
 Refined as an inversion twin.
;
_refine_ls_abs_structure_Flack 0.07(3)
_refine_ls_extinction_coef 0.110(4)
_refine_ls_extinction_expression Fc^*^=kFc[1+0.001xFc^2^\l^3^/sin(2\q)]^-1/4^
_refine_ls_extinction_method SHELXL
_refine_ls_goodness_of_fit_ref 1.152
_refine_ls_hydrogen_treatment constr
_refine_ls_matrix_type full
_refine_ls_number_parameters 72
_refine_ls_number_reflns 1194
_refine_ls_number_restraints 1
_refine_ls_restrained_S_all 1.151
_refine_ls_R_factor_all 0.0148
_refine_ls_R_factor_gt 0.0147
_refine_ls_shift/su_max 0.000
_refine_ls_shift/su_mean 0.000
_refine_ls_structure_factor_coef Fsqd
_refine_ls_weighting_details 'w=1/[\s^2^(Fo^2^)+(0.0149P)^2^+0.1512P] where P=(Fo^2^+2Fc^2^)/3'
_refine_ls_weighting_scheme calc
_refine_ls_wR_factor_gt 0.0368
_refine_ls_wR_factor_ref 0.0368
_reflns_Friedel_coverage 0.886
_reflns_Friedel_fraction_full 1.000
_reflns_Friedel_fraction_max 1.000
_reflns_number_gt 1187
_reflns_number_total 1194
_reflns_threshold_expression 'I > 2\s(I)'
_cod_data_source_file nchem.2567-s2.cif
_cod_data_source_block QuinuclidiniumReO4_300K
_cod_database_code 1551316
_shelx_space_group_comment
;
The symmetry employed for this shelxl refinement is uniquely defined
by the following loop, which should always be used as a source of
symmetry information in preference to the above space-group names.
They are only intended as comments.
;
_shelx_estimated_absorpt_t_max 0.192
_shelx_estimated_absorpt_t_min 0.119
_olex2_refinement_description
;
1. Twinned data refinement
 Scales: 0.93(3) 0.07(3)
2. Fixed Uiso
 At 1.2 times of:
  All C(H) groups, All C(H,H) groups, All N(H) groups
3. Others
 Fixed Sof: H1A(0.5) H1B(0.5) H2A(0.5) H2B(0.5)
4.a Ternary CH refined with riding coordinates:
 N1(H1), C3(H3)
4.b Secondary CH2 refined with riding coordinates:
 C1(H1A,H1B), C2(H2A,H2B), C4(H4A,H4B), C5(H5A,H5B)
;
_olex2_submission_special_instructions 'No special instructions were received'

loop_
_space_group_symop_operation_xyz
'x, y, z'
'-x+1/2, -y, z+1/2'
'x+1/2, -y, z+1/2'
'-x, y, z'

loop_
_atom_site_label
_atom_site_type_symbol
_atom_site_fract_x
_atom_site_fract_y
_atom_site_fract_z
_atom_site_U_iso_or_equiv
_atom_site_adp_type
_atom_site_occupancy
_atom_site_site_symmetry_order
_atom_site_calc_flag
_atom_site_refinement_flags_posn
_atom_site_refinement_flags_adp
_atom_site_refinement_flags_occupancy
_atom_site_disorder_assembly
_atom_site_disorder_group
Re1 Re 0.0000 0.01226(3) 0.5000(2) 0.03218(16) Uani 1 2 d S T P . .
O1 O 0.0000 0.2013(12) 0.3631(8) 0.080(2) Uani 1 2 d S T P . .
O2 O 0.0000 -0.2531(10) 0.4303(9) 0.0648(17) Uani 1 2 d S T P . .
O3 O 0.1557(7) 0.0474(9) 0.6087(8) 0.0705(14) Uani 1 1 d . . . . .
N1 N 0.5000 0.4708(16) 0.6273(13) 0.034(3) Uani 1 2 d S T P . .
H1 H 0.5000 0.4842 0.7340 0.040 Uiso 1 2 calc RS T P . .
C1 C 0.5000 0.232(2) 0.5914(10) 0.051(3) Uani 1 2 d S T P . .
H1A H 0.4121 0.1610 0.6319 0.061 Uiso 0.5 1 calc R . . . .
H1B H 0.5879 0.1610 0.6319 0.061 Uiso 0.5 1 calc R . . . .
C2 C 0.5000 0.212(2) 0.4268(14) 0.058(3) Uani 1 2 d S T P . .
H2A H 0.4124 0.1295 0.3961 0.070 Uiso 0.5 1 calc R . . . .
H2B H 0.5876 0.1295 0.3961 0.070 Uiso 0.5 1 calc R . . . .
C3 C 0.5000 0.440(3) 0.3528(15) 0.040(3) Uani 1 2 d S T P . .
H3 H 0.5000 0.4265 0.2461 0.049 Uiso 1 2 calc RS T P . .
C4 C 0.3616(13) 0.5602(18) 0.4070(10) 0.052(2) Uani 1 1 d . . . . .
H4A H 0.3570 0.7075 0.3635 0.062 Uiso 1 1 calc R . . . .
H4B H 0.2735 0.4784 0.3768 0.062 Uiso 1 1 calc R . . . .
C5 C 0.3625(10) 0.5818(17) 0.5718(9) 0.0490(18) Uani 1 1 d . . . . .
H5A H 0.3621 0.7378 0.5997 0.059 Uiso 1 1 calc R . . . .
H5B H 0.2746 0.5112 0.6128 0.059 Uiso 1 1 calc R . . . .

loop_
_atom_site_aniso_label
_atom_site_aniso_U_11
_atom_site_aniso_U_22
_atom_site_aniso_U_33
_atom_site_aniso_U_23
_atom_site_aniso_U_13
_atom_site_aniso_U_12
Re1 0.03474(19) 0.03127(19) 0.0305(2) 0.0031(3) 0.000 0.000
O1 0.129(6) 0.057(4) 0.055(4) 0.025(3) 0.000 0.000
O2 0.081(4) 0.041(3) 0.073(4) -0.007(3) 0.000 0.000
O3 0.047(3) 0.093(3) 0.071(3) -0.008(3) -0.016(2) -0.009(3)
N1 0.039(5) 0.044(5) 0.017(4) 0.000(2) 0.000 0.000
C1 0.058(6) 0.045(7) 0.050(5) 0.020(4) 0.000 0.000
C2 0.081(8) 0.028(5) 0.066(5) -0.007(4) 0.000 0.000
C3 0.050(6) 0.049(5) 0.022(4) -0.007(5) 0.000 0.000
C4 0.051(5) 0.066(5) 0.039(3) 0.007(3) -0.007(3) 0.005(4)
C5 0.043(4) 0.055(4) 0.049(3) -0.002(3) 0.005(3) 0.024(4)

loop_
_atom_type_symbol
_atom_type_description
_atom_type_scat_dispersion_real
_atom_type_scat_dispersion_imag
_atom_type_scat_source
C C 0.0033 0.0016 'International Tables Vol C Tables 4.2.6.8 and 6.1.1.4'
H H 0.0000 0.0000 'International Tables Vol C Tables 4.2.6.8 and 6.1.1.4'
N N 0.0061 0.0033 'International Tables Vol C Tables 4.2.6.8 and 6.1.1.4'
O O 0.0106 0.0060 'International Tables Vol C Tables 4.2.6.8 and 6.1.1.4'
Re Re -1.0185 7.2310 'International Tables Vol C Tables 4.2.6.8 and 6.1.1.4'

loop_
_geom_angle_atom_site_label_1
_geom_angle_atom_site_label_2
_geom_angle_atom_site_label_3
_geom_angle
_geom_angle_site_symmetry_1
_geom_angle_site_symmetry_3
O1 Re1 O2 110.3(4) . .
O1 Re1 O3 110.2(3) . .
O1 Re1 O3 110.2(3) . 4
O2 Re1 O3 109.1(2) . .
O2 Re1 O3 109.1(2) . 4
O3 Re1 O3 107.8(5) . 4
C1 N1 H1 107.7 . .
C1 N1 C5 111.0(7) . .
C1 N1 C5 111.0(7) . 4_655
C5 N1 H1 107.7 4_655 .
C5 N1 H1 107.7 . .
C5 N1 C5 111.6(10) 4_655 .
N1 C1 H1A 110.2 . .
N1 C1 H1B 110.2 . .
N1 C1 C2 107.6(12) . .
H1A C1 H1B 108.5 . .
C2 C1 H1A 110.2 . .
C2 C1 H1B 110.2 . .
C1 C2 H2A 109.3 . .
C1 C2 H2B 109.3 . .
C1 C2 C3 111.7(14) . .
H2A C2 H2B 107.9 . .
C3 C2 H2A 109.3 . .
C3 C2 H2B 109.3 . .
C2 C3 H3 111.5 . .
C4 C3 C2 106.2(9) . .
C4 C3 C2 106.2(9) 4_655 .
C4 C3 H3 111.5 . .
C4 C3 H3 111.5 4_655 .
C4 C3 C4 109.6(12) 4_655 .
C3 C4 H4A 109.4 . .
C3 C4 H4B 109.4 . .
H4A C4 H4B 108.0 . .
C5 C4 C3 111.2(10) . .
C5 C4 H4A 109.4 . .
C5 C4 H4B 109.4 . .
N1 C5 C4 107.8(9) . .
N1 C5 H5A 110.1 . .
N1 C5 H5B 110.1 . .
C4 C5 H5A 110.1 . .
C4 C5 H5B 110.1 . .
H5A C5 H5B 108.5 . .

loop_
_geom_bond_atom_site_label_1
_geom_bond_atom_site_label_2
_geom_bond_distance
_geom_bond_site_symmetry_2
Re1 O1 1.690(7) .
Re1 O2 1.714(7) .
Re1 O3 1.726(6) 4
Re1 O3 1.726(6) .
N1 H1 0.9800 .
N1 C1 1.466(16) .
N1 C5 1.489(9) .
N1 C5 1.489(9) 4_655
C1 H1A 0.9700 .
C1 H1B 0.9700 .
C1 C2 1.512(11) .
C2 H2A 0.9700 .
C2 H2B 0.9700 .
C2 C3 1.526(18) .
C3 H3 0.9800 .
C3 C4 1.517(13) 4_655
C3 C4 1.517(13) .
C4 H4A 0.9700 .
C4 H4B 0.9700 .
C4 C5 1.514(9) .
C5 H5A 0.9700 .
C5 H5B 0.9700 .

loop_
_geom_hbond_atom_site_label_D
_geom_hbond_atom_site_label_H
_geom_hbond_atom_site_label_A
_geom_hbond_distance_DH
_geom_hbond_distance_HA
_geom_hbond_distance_DA
_geom_hbond_angle_DHA
_geom_hbond_site_symmetry_A
N1 H1 O1 0.98 2.23 2.920(14) 126.8 2_565
N1 H1 O2 0.98 2.27 3.066(13) 137.6 2

loop_
_geom_torsion_atom_site_label_1
_geom_torsion_atom_site_label_2
_geom_torsion_atom_site_label_3
_geom_torsion_atom_site_label_4
_geom_torsion
_geom_torsion_site_symmetry_1
_geom_torsion_site_symmetry_2
_geom_torsion_site_symmetry_3
_geom_torsion_site_symmetry_4
N1 C1 C2 C3 0.000(4) . . . .
C1 N1 C5 C4 -62.0(12) . . . .
C1 C2 C3 C4 58.4(7) . . . 4_655
C1 C2 C3 C4 -58.4(7) . . . .
C2 C3 C4 C5 58.5(14) . . . .
C3 C4 C5 N1 -1.4(18) . . . .
C4 C3 C4 C5 -55.9(19) 4_655 . . .
C5 N1 C1 C2 -62.4(7) 4_655 . . .
C5 N1 C1 C2 62.4(7) . . . .
C5 N1 C5 C4 62.4(16) 4_655 . . .

loop_
_twin_individual_id
_twin_individual_mass_fraction_refined
1 0.93(3)
2 0.07(3)
